data_2310969
loop_
_publ_author_name
'Spitsbergen, U.'

_publ_section_title
;
 The Crystal Structures of Ba Zn O2, Ba Co O2 and Ba Mn O2
;
_journal_name_full 'Acta Crystallographica (1,1948-23,1967)'
_journal_page_first 197
_journal_page_last 198
_journal_volume 13
_journal_year 1960
_chemical_formula_sum 'Ba Co O2'
_space_group_IT_number 152
_symmetry_space_group_name_Hall 'P 31 2"'
_symmetry_space_group_name_H-M 'P 31 2 1'
_cell_angle_alpha 90
_cell_angle_beta 90
_cell_angle_gamma 120
_cell_formula_units_Z 3
_cell_length_a 5.85
_cell_length_b 5.85
_cell_length_c 6.73
_cell_volume 199.461
_citation_journal_id_ASTM ACCRA9
_cod_data_source_file Spitsbergen_ACCRA9_1960_996.cif
_cod_data_source_block Ba1Co1O2
_cod_original_cell_volume 199.4607
_cod_original_formula_sum 'Ba1 Co1 O2'
_cod_database_code 2310969

loop_
_symmetry_equiv_pos_as_xyz
x,y,z
-y,x-y,z+1/3
-x+y,-x,z+2/3
y,x,-z
-x,-x+y,-z+1/3
x-y,-y,-z+2/3

loop_
_atom_site_label
_atom_site_type_symbol
_atom_site_fract_x
_atom_site_fract_y
_atom_site_fract_z
_atom_site_occupancy
_atom_site_U_iso_or_equiv
Co1 Co+2 0.5 0 0.3333 1 0.0
Ba1 Ba+2 0.65 0 0.8333 1 0.0
O1 O-2 0.41 0.19 0.15 1 0.0
